data_4122045
loop_
_publ_author_name
'Liedtke, Ren\'e'
'Scheidt, Felix'
'Ren, Jinjun'
'Schirmer, Birgitta'
'Cardenas, Allan Jay P.'
'Daniliuc, Constantin G.'
'Eckert, Hellmut'
'Warren, Timothy H.'
'Grimme, Stefan'
'Kehr, Gerald'
'Erker, Gerhard'

_publ_section_title
;
 Frustrated lewis pair modification by 1,1-carboboration: disclosure of a
 phosphine oxide triggered nitrogen monoxide addition to an intramolecular
 p/b frustrated lewis pair.
;
_journal_issue 25
_journal_name_full 'Journal of the American Chemical Society'
_journal_page_first 9014
_journal_page_last 9027
_journal_paper_doi 10.1021/ja5028293
_journal_volume 136
_journal_year 2014
_chemical_formula_sum 'C42 H37 B F10 N P Si'
_chemical_formula_weight 815.60
_chemical_name_systematic
; 
 ? 
;
_space_group_IT_number 2
_symmetry_cell_setting triclinic
_symmetry_space_group_name_Hall '-P 1'
_symmetry_space_group_name_H-M 'P -1'
_atom_sites_solution_hydrogens geom
_atom_sites_solution_primary direct
_atom_sites_solution_secondary difmap
_audit_creation_method SHELXL-97
_cell_angle_alpha 88.238(4)
_cell_angle_beta 88.482(7)
_cell_angle_gamma 72.921(4)
_cell_formula_units_Z 2
_cell_length_a 12.1747(9)
_cell_length_b 12.7333(4)
_cell_length_c 13.6728(8)
_cell_measurement_reflns_used 6571
_cell_measurement_temperature 223(2)
_cell_measurement_theta_max 68.25
_cell_measurement_theta_min 0.88
_cell_volume 2024.8(2)
_computing_cell_refinement 'Collect (Nonius B.V., 1998)'
_computing_data_collection 'Collect (Nonius B.V., 1998)'
_computing_data_reduction 'Denzo-SMN (Otwinowski & Minor, 1997)'
_computing_molecular_graphics 'XP (BrukerAXS, 2000)'
_computing_publication_material 'SHELXL-97 (Sheldrick, 1997)'
_computing_structure_refinement 'SHELXL-97 (Sheldrick, 1997)'
_computing_structure_solution 'SHELXS-97 (Sheldrick, 1990)'
_diffrn_ambient_temperature 223(2)
_diffrn_measured_fraction_theta_full 0.962
_diffrn_measured_fraction_theta_max 0.962
_diffrn_measurement_device_type 'Nonius KappaCCD APEXII'
_diffrn_measurement_method '\w and \f scans'
_diffrn_radiation_monochromator graphite
_diffrn_radiation_source 'fine-focus sealed tube'
_diffrn_radiation_type CuK\a
_diffrn_radiation_wavelength 1.54178
_diffrn_reflns_av_R_equivalents 0.046
_diffrn_reflns_av_sigmaI/netI 0.0291
_diffrn_reflns_limit_h_max 14
_diffrn_reflns_limit_h_min 0
_diffrn_reflns_limit_k_max 14
_diffrn_reflns_limit_k_min -14
_diffrn_reflns_limit_l_max 15
_diffrn_reflns_limit_l_min -15
_diffrn_reflns_number 29526
_diffrn_reflns_theta_full 67.16
_diffrn_reflns_theta_max 67.16
_diffrn_reflns_theta_min 3.23
_exptl_absorpt_coefficient_mu 1.565
_exptl_absorpt_correction_T_max 0.8344
_exptl_absorpt_correction_T_min 0.7449
_exptl_absorpt_correction_type multi-scan
_exptl_absorpt_process_details 'Denzo (Otwinowski, Borek, Majewski & Minor, 2003)'
_exptl_crystal_colour colourless
_exptl_crystal_density_diffrn 1.338
_exptl_crystal_density_method 'not measured'
_exptl_crystal_description prism
_exptl_crystal_F_000 840
_exptl_crystal_size_max 0.20
_exptl_crystal_size_mid 0.16
_exptl_crystal_size_min 0.12
_refine_diff_density_max 0.318
_refine_diff_density_min -0.260
_refine_diff_density_rms 0.040
_refine_ls_extinction_method none
_refine_ls_goodness_of_fit_ref 1.011
_refine_ls_hydrogen_treatment constr
_refine_ls_matrix_type full
_refine_ls_number_parameters 509
_refine_ls_number_reflns 6978
_refine_ls_number_restraints 24
_refine_ls_restrained_S_all 1.018
_refine_ls_R_factor_all 0.0542
_refine_ls_R_factor_gt 0.0440
_refine_ls_shift/su_max 0.000
_refine_ls_shift/su_mean 0.000
_refine_ls_structure_factor_coef Fsqd
_refine_ls_weighting_details 'calc w=1/[\s^2^(Fo^2^)+(0.0520P)^2^+1.0104P] where P=(Fo^2^+2Fc^2^)/3'
_refine_ls_weighting_scheme calc
_refine_ls_wR_factor_gt 0.1091
_refine_ls_wR_factor_ref 0.1171
_reflns_number_gt 5842
_reflns_number_total 6978
_reflns_threshold_expression >2sigma(I)
_cod_data_source_file ja5028293_si_003.cif
_cod_data_source_block erk7000
_cod_depositor_comments 'Adding full bibliography for 4122035--4122048.cif.'
_cod_original_sg_symbol_H-M P-1
_cod_database_code 4122045

loop_
_symmetry_equiv_pos_as_xyz
'x, y, z'
'-x, -y, -z'

loop_
_atom_site_label
_atom_site_type_symbol
_atom_site_fract_x
_atom_site_fract_y
_atom_site_fract_z
_atom_site_U_iso_or_equiv
_atom_site_adp_type
_atom_site_occupancy
_atom_site_symmetry_multiplicity
_atom_site_calc_flag
_atom_site_refinement_flags
P1 P 0.86481(4) 0.77652(4) 0.23481(4) 0.04351(14) Uani 1 1 d .
B1 B 0.7049(2) 0.66787(19) 0.20915(17) 0.0437(5) Uani 1 1 d .
Si1 Si 0.75550(5) 0.88645(6) 0.43999(5) 0.05455(18) Uani 1 1 d .
N1 N 0.79654(15) 0.76463(15) 0.05597(13) 0.0477(4) Uani 1 1 d .
C1 C 0.76138(18) 0.79549(17) 0.33177(15) 0.0458(5) Uani 1 1 d .
C2 C 0.68523(18) 0.74024(17) 0.30989(15) 0.0450(5) Uani 1 1 d .
C5 C 0.78133(17) 0.73245(16) 0.14275(15) 0.0433(5) Uani 1 1 d .
C3 C 0.57787(19) 0.75315(19) 0.37309(17) 0.0520(5) Uani 1 1 d .
H3A H 0.5119 0.7975 0.3358 0.062 Uiso 1 1 calc R
H3B H 0.5841 0.7952 0.4305 0.062 Uiso 1 1 calc R
C4 C 0.5511(2) 0.6482(2) 0.4093(2) 0.0683(7) Uani 1 1 d .
H4A H 0.5451 0.6043 0.3532 0.082 Uiso 1 1 calc R
H4B H 0.6139 0.6043 0.4501 0.082 Uiso 1 1 calc R
C6 C 0.7312(2) 0.74353(19) -0.02599(15) 0.0519(5) Uani 1 1 d .
H6A H 0.6715 0.7115 -0.0013 0.062 Uiso 1 1 calc R
H6B H 0.7825 0.6911 -0.0701 0.062 Uiso 1 1 calc R
C7 C 0.6765(3) 0.8503(2) -0.0809(2) 0.0719(7) Uani 1 1 d U
H7A H 0.7356 0.8867 -0.0964 0.086 Uiso 1 1 calc R
H7B H 0.6188 0.8985 -0.0380 0.086 Uiso 1 1 calc R
C8 C 0.6194(3) 0.8366(3) -0.1751(2) 0.0883(9) Uani 1 1 d U
H8A H 0.5997 0.9066 -0.2121 0.106 Uiso 1 1 calc R
H8B H 0.6747 0.7820 -0.2149 0.106 Uiso 1 1 calc R
C9 C 0.5154(4) 0.8022(4) -0.1603(3) 0.1289(15) Uani 1 1 d U
H9A H 0.5356 0.7283 -0.1321 0.193 Uiso 1 1 calc R
H9B H 0.4788 0.8035 -0.2226 0.193 Uiso 1 1 calc R
H9C H 0.4628 0.8521 -0.1162 0.193 Uiso 1 1 calc R
C31 C 0.99612(17) 0.66965(17) 0.25807(15) 0.0442(5) Uani 1 1 d .
C32 C 1.0325(2) 0.6362(2) 0.35207(16) 0.0544(6) Uani 1 1 d .
H32 H 0.9886 0.6707 0.4060 0.065 Uiso 1 1 calc R
C33 C 1.1331(2) 0.5524(2) 0.36737(18) 0.0646(7) Uani 1 1 d .
H33 H 1.1577 0.5306 0.4314 0.078 Uiso 1 1 calc R
C34 C 1.1972(2) 0.5011(2) 0.28845(19) 0.0636(6) Uani 1 1 d .
H34 H 1.2656 0.4442 0.2988 0.076 Uiso 1 1 calc R
C35 C 1.1612(2) 0.5330(2) 0.19417(18) 0.0578(6) Uani 1 1 d .
H35 H 1.2047 0.4972 0.1405 0.069 Uiso 1 1 calc R
C36 C 1.06183(19) 0.61699(19) 0.17883(16) 0.0519(5) Uani 1 1 d .
H36 H 1.0381 0.6391 0.1146 0.062 Uiso 1 1 calc R
C21 C 0.8998(2) 0.89784(19) 0.19433(16) 0.0518(5) Uani 1 1 d .
C22 C 1.0126(3) 0.8998(2) 0.1812(2) 0.0764(8) Uani 1 1 d .
H22 H 1.0739 0.8377 0.1975 0.092 Uiso 1 1 calc R
C23 C 1.0339(3) 0.9943(3) 0.1440(3) 0.1035(12) Uani 1 1 d .
H23 H 1.1101 0.9959 0.1345 0.124 Uiso 1 1 calc R
C24 C 0.9453(4) 1.0851(3) 0.1208(3) 0.1030(12) Uani 1 1 d .
H24 H 0.9609 1.1487 0.0952 0.124 Uiso 1 1 calc R
C25 C 0.8338(4) 1.0842(3) 0.1347(3) 0.0949(11) Uani 1 1 d .
H25 H 0.7731 1.1474 0.1198 0.114 Uiso 1 1 calc R
C26 C 0.8107(3) 0.9899(2) 0.1706(2) 0.0733(7) Uani 1 1 d .
H26 H 0.7342 0.9886 0.1789 0.088 Uiso 1 1 calc R
C11 C 0.8921(2) 0.9236(3) 0.4470(2) 0.0802(9) Uani 1 1 d .
H11A H 0.9007 0.9672 0.3894 0.120 Uiso 1 1 calc R
H11B H 0.9564 0.8572 0.4500 0.120 Uiso 1 1 calc R
H11C H 0.8903 0.9659 0.5051 0.120 Uiso 1 1 calc R
C12 C 0.7396(3) 0.8112(3) 0.5564(2) 0.0836(9) Uani 1 1 d .
H12A H 0.7658 0.8445 0.6105 0.125 Uiso 1 1 calc R
H12B H 0.7852 0.7349 0.5520 0.125 Uiso 1 1 calc R
H12C H 0.6594 0.8151 0.5671 0.125 Uiso 1 1 calc R
C13 C 0.6346(2) 1.0145(2) 0.4235(2) 0.0737(7) Uani 1 1 d .
H13A H 0.6268 1.0590 0.4810 0.111 Uiso 1 1 calc R
H13B H 0.5639 0.9957 0.4144 0.111 Uiso 1 1 calc R
H13C H 0.6500 1.0555 0.3664 0.111 Uiso 1 1 calc R
C41 C 0.4406(2) 0.6758(2) 0.4676(2) 0.0627(6) Uani 1 1 d .
C42 C 0.4380(3) 0.6600(3) 0.5676(3) 0.0905(10) Uani 1 1 d .
H42 H 0.5067 0.6262 0.6006 0.109 Uiso 1 1 calc R
C43 C 0.3331(4) 0.6942(3) 0.6214(3) 0.1102(14) Uani 1 1 d .
H43 H 0.3312 0.6819 0.6895 0.132 Uiso 1 1 calc R
C44 C 0.2356(4) 0.7447(4) 0.5731(4) 0.1152(15) Uani 1 1 d U
H44 H 0.1662 0.7702 0.6087 0.138 Uiso 1 1 calc R
C45 C 0.2353(3) 0.7596(4) 0.4748(4) 0.1212(15) Uani 1 1 d .
H45 H 0.1663 0.7936 0.4423 0.145 Uiso 1 1 calc R
C46 C 0.3369(3) 0.7244(3) 0.4229(3) 0.0924(10) Uani 1 1 d .
H46 H 0.3360 0.7336 0.3544 0.111 Uiso 1 1 calc R
C51 C 0.79538(17) 0.54404(17) 0.22504(15) 0.0428(5) Uani 1 1 d .
F52 F 0.80950(12) 0.54731(11) 0.39835(9) 0.0586(3) Uani 1 1 d .
C52 C 0.84545(18) 0.49736(17) 0.31187(15) 0.0457(5) Uani 1 1 d .
F53 F 0.98040(12) 0.36418(11) 0.40660(9) 0.0644(4) Uani 1 1 d .
C53 C 0.93484(19) 0.40214(18) 0.31911(15) 0.0490(5) Uani 1 1 d .
F54 F 1.06767(12) 0.25339(11) 0.24121(10) 0.0699(4) Uani 1 1 d .
C54 C 0.97916(19) 0.34562(18) 0.23634(17) 0.0504(5) Uani 1 1 d .
F55 F 0.97534(13) 0.33300(11) 0.06520(9) 0.0656(4) Uani 1 1 d .
C55 C 0.93184(19) 0.38627(17) 0.14802(16) 0.0484(5) Uani 1 1 d .
F56 F 0.80240(12) 0.51706(10) 0.05429(9) 0.0566(3) Uani 1 1 d .
C56 C 0.84313(18) 0.48144(17) 0.14414(15) 0.0449(5) Uani 1 1 d .
C61 C 0.58204(18) 0.67101(17) 0.16178(15) 0.0461(5) Uani 1 1 d .
F62 F 0.60720(11) 0.47830(10) 0.16478(11) 0.0642(4) Uani 1 1 d .
C62 C 0.54253(19) 0.58209(18) 0.14292(16) 0.0490(5) Uani 1 1 d .
F63 F 0.40816(12) 0.49942(12) 0.08353(12) 0.0701(4) Uani 1 1 d .
C63 C 0.4382(2) 0.59081(19) 0.10188(17) 0.0534(5) Uani 1 1 d .
F64 F 0.26350(12) 0.70129(14) 0.03781(13) 0.0836(5) Uani 1 1 d .
C64 C 0.3650(2) 0.6915(2) 0.07851(19) 0.0599(6) Uani 1 1 d .
F65 F 0.32802(13) 0.88346(13) 0.07414(14) 0.0862(5) Uani 1 1 d .
C65 C 0.3984(2) 0.7834(2) 0.09694(19) 0.0599(6) Uani 1 1 d .
F66 F 0.53165(12) 0.86514(10) 0.15114(11) 0.0648(4) Uani 1 1 d .
C66 C 0.50352(19) 0.77103(18) 0.13658(17) 0.0512(5) Uani 1 1 d .

loop_
_atom_site_aniso_label
_atom_site_aniso_U_11
_atom_site_aniso_U_22
_atom_site_aniso_U_33
_atom_site_aniso_U_23
_atom_site_aniso_U_13
_atom_site_aniso_U_12
P1 0.0419(3) 0.0482(3) 0.0416(3) -0.0011(2) -0.0032(2) -0.0148(2)
B1 0.0461(13) 0.0437(12) 0.0422(13) 0.0006(10) -0.0050(10) -0.0142(10)
Si1 0.0480(3) 0.0638(4) 0.0519(4) -0.0160(3) -0.0005(3) -0.0152(3)
N1 0.0503(10) 0.0508(10) 0.0422(10) 0.0001(8) -0.0048(8) -0.0148(8)
C1 0.0442(11) 0.0471(11) 0.0450(11) -0.0020(9) -0.0032(9) -0.0116(9)
C2 0.0446(11) 0.0437(11) 0.0454(12) 0.0011(9) -0.0023(9) -0.0110(9)
C5 0.0426(11) 0.0426(11) 0.0436(12) -0.0008(9) -0.0034(9) -0.0104(9)
C3 0.0484(12) 0.0547(13) 0.0552(13) -0.0073(10) 0.0062(10) -0.0188(10)
C4 0.0681(16) 0.0617(15) 0.0754(17) -0.0017(13) 0.0178(13) -0.0213(13)
C6 0.0630(14) 0.0552(13) 0.0398(11) 0.0006(9) -0.0076(10) -0.0208(11)
C7 0.0895(19) 0.0670(16) 0.0579(15) 0.0117(12) -0.0212(14) -0.0206(14)
C8 0.094(2) 0.099(2) 0.0640(18) 0.0145(16) -0.0193(16) -0.0159(18)
C9 0.119(3) 0.156(4) 0.118(3) 0.029(3) -0.055(3) -0.050(3)
C31 0.0428(11) 0.0507(12) 0.0416(11) -0.0020(9) -0.0027(9) -0.0174(9)
C32 0.0522(13) 0.0666(14) 0.0410(12) -0.0052(10) -0.0031(10) -0.0113(11)
C33 0.0633(15) 0.0727(16) 0.0507(14) 0.0041(12) -0.0154(12) -0.0082(13)
C34 0.0510(13) 0.0637(15) 0.0699(17) -0.0028(12) -0.0099(12) -0.0065(11)
C35 0.0507(13) 0.0639(14) 0.0560(14) -0.0090(11) 0.0050(11) -0.0121(11)
C36 0.0511(12) 0.0620(14) 0.0422(12) -0.0001(10) -0.0009(10) -0.0162(11)
C21 0.0576(13) 0.0547(13) 0.0479(12) -0.0018(10) -0.0064(10) -0.0234(11)
C22 0.0681(17) 0.0690(17) 0.099(2) -0.0043(15) 0.0087(15) -0.0318(14)
C23 0.104(3) 0.088(2) 0.138(3) -0.004(2) 0.025(2) -0.061(2)
C24 0.157(4) 0.080(2) 0.096(2) 0.0106(19) -0.004(2) -0.073(3)
C25 0.130(3) 0.0606(18) 0.100(2) 0.0204(16) -0.037(2) -0.0363(19)
C26 0.0790(18) 0.0624(16) 0.0824(19) 0.0116(14) -0.0228(15) -0.0262(14)
C11 0.0629(16) 0.099(2) 0.086(2) -0.0387(17) -0.0017(14) -0.0314(15)
C12 0.082(2) 0.112(2) 0.0526(15) -0.0073(15) -0.0060(14) -0.0211(18)
C13 0.0643(16) 0.0656(16) 0.090(2) -0.0198(14) 0.0033(14) -0.0166(13)
C41 0.0643(15) 0.0587(14) 0.0733(17) -0.0079(12) 0.0141(13) -0.0313(12)
C42 0.108(2) 0.077(2) 0.088(2) 0.0089(16) 0.0232(19) -0.0312(18)
C43 0.142(4) 0.087(2) 0.105(3) -0.002(2) 0.056(3) -0.045(3)
C44 0.106(3) 0.096(3) 0.156(4) -0.017(3) 0.056(3) -0.053(2)
C45 0.063(2) 0.123(3) 0.191(5) -0.030(3) 0.014(3) -0.047(2)
C46 0.0651(19) 0.106(2) 0.118(3) -0.026(2) -0.0015(18) -0.0419(18)
C51 0.0444(11) 0.0464(11) 0.0401(11) 0.0019(9) -0.0038(9) -0.0173(9)
F52 0.0674(8) 0.0616(8) 0.0382(7) -0.0010(6) -0.0005(6) -0.0058(6)
C52 0.0485(11) 0.0499(12) 0.0392(11) -0.0019(9) 0.0003(9) -0.0150(9)
F53 0.0694(9) 0.0678(9) 0.0468(7) 0.0092(6) -0.0142(6) -0.0058(7)
C53 0.0505(12) 0.0535(12) 0.0419(12) 0.0070(9) -0.0079(9) -0.0138(10)
F54 0.0663(9) 0.0593(8) 0.0672(9) -0.0009(7) -0.0079(7) 0.0084(7)
C54 0.0471(12) 0.0464(12) 0.0539(13) 0.0033(10) -0.0038(10) -0.0080(10)
F55 0.0813(10) 0.0562(8) 0.0496(8) -0.0086(6) 0.0051(7) -0.0048(7)
C55 0.0538(12) 0.0465(12) 0.0435(12) -0.0046(9) 0.0001(10) -0.0124(10)
F56 0.0725(8) 0.0532(7) 0.0403(7) -0.0003(5) -0.0125(6) -0.0117(6)
C56 0.0513(12) 0.0460(11) 0.0389(11) 0.0027(9) -0.0075(9) -0.0162(9)
C61 0.0453(11) 0.0469(12) 0.0464(12) 0.0008(9) -0.0028(9) -0.0141(9)
F62 0.0575(8) 0.0455(7) 0.0914(10) 0.0049(7) -0.0153(7) -0.0171(6)
C62 0.0465(12) 0.0462(12) 0.0538(13) 0.0033(9) -0.0049(10) -0.0132(9)
F63 0.0606(8) 0.0686(9) 0.0915(11) -0.0068(8) -0.0097(7) -0.0336(7)
C63 0.0512(13) 0.0574(13) 0.0580(14) -0.0022(11) -0.0046(10) -0.0258(11)
F64 0.0538(8) 0.0930(11) 0.1089(13) 0.0155(9) -0.0328(8) -0.0283(8)
C64 0.0438(12) 0.0708(16) 0.0672(16) 0.0071(12) -0.0132(11) -0.0197(11)
F65 0.0608(9) 0.0631(9) 0.1273(15) 0.0195(9) -0.0293(9) -0.0066(7)
C65 0.0471(13) 0.0562(14) 0.0721(16) 0.0095(12) -0.0120(11) -0.0089(11)
F66 0.0605(8) 0.0452(7) 0.0889(10) 0.0026(7) -0.0121(7) -0.0152(6)
C66 0.0491(12) 0.0475(12) 0.0585(14) 0.0001(10) -0.0045(10) -0.0164(10)

loop_
_atom_type_symbol
_atom_type_description
_atom_type_scat_dispersion_real
_atom_type_scat_dispersion_imag
_atom_type_scat_source
C C 0.0181 0.0091 'International Tables Vol C Tables 4.2.6.8 and 6.1.1.4'
H H 0.0000 0.0000 'International Tables Vol C Tables 4.2.6.8 and 6.1.1.4'
B B 0.0090 0.0039 'International Tables Vol C Tables 4.2.6.8 and 6.1.1.4'
N N 0.0311 0.0180 'International Tables Vol C Tables 4.2.6.8 and 6.1.1.4'
F F 0.0727 0.0534 'International Tables Vol C Tables 4.2.6.8 and 6.1.1.4'
Si Si 0.2541 0.3302 'International Tables Vol C Tables 4.2.6.8 and 6.1.1.4'
P P 0.2955 0.4335 'International Tables Vol C Tables 4.2.6.8 and 6.1.1.4'

loop_
_geom_angle_atom_site_label_1
_geom_angle_atom_site_label_2
_geom_angle_atom_site_label_3
_geom_angle
C1 P1 C21 115.09(10)
C1 P1 C31 114.24(10)
C21 P1 C31 108.56(10)
C1 P1 C5 97.31(10)
C21 P1 C5 111.13(10)
C31 P1 C5 110.07(9)
C61 B1 C51 115.06(17)
C61 B1 C5 114.49(17)
C51 B1 C5 102.85(16)
C61 B1 C2 111.07(17)
C51 B1 C2 112.21(17)
C5 B1 C2 99.97(16)
C13 Si1 C11 108.81(14)
C13 Si1 C12 111.77(14)
C11 Si1 C12 107.21(15)
C13 Si1 C1 108.77(12)
C11 Si1 C1 110.15(11)
C12 Si1 C1 110.10(13)
C5 N1 C6 121.62(19)
C2 C1 P1 107.86(15)
C2 C1 Si1 127.50(16)
P1 C1 Si1 124.49(12)
C1 C2 C3 119.94(19)
C1 C2 B1 119.53(18)
C3 C2 B1 120.32(18)
N1 C5 B1 142.71(19)
N1 C5 P1 114.09(16)
B1 C5 P1 103.06(14)
C2 C3 C4 117.51(19)
C2 C3 H3A 107.9
C4 C3 H3A 107.9
C2 C3 H3B 107.9
C4 C3 H3B 107.9
H3A C3 H3B 107.2
C41 C4 C3 110.5(2)
C41 C4 H4A 109.5
C3 C4 H4A 109.5
C41 C4 H4B 109.5
C3 C4 H4B 109.5
H4A C4 H4B 108.1
N1 C6 C7 109.37(19)
N1 C6 H6A 109.8
C7 C6 H6A 109.8
N1 C6 H6B 109.8
C7 C6 H6B 109.8
H6A C6 H6B 108.2
C6 C7 C8 114.1(2)
C6 C7 H7A 108.7
C8 C7 H7A 108.7
C6 C7 H7B 108.7
C8 C7 H7B 108.7
H7A C7 H7B 107.6
C9 C8 C7 114.0(3)
C9 C8 H8A 108.7
C7 C8 H8A 108.7
C9 C8 H8B 108.7
C7 C8 H8B 108.7
H8A C8 H8B 107.6
C8 C9 H9A 109.5
C8 C9 H9B 109.5
H9A C9 H9B 109.5
C8 C9 H9C 109.5
H9A C9 H9C 109.5
H9B C9 H9C 109.5
C32 C31 C36 119.0(2)
C32 C31 P1 122.05(16)
C36 C31 P1 118.89(16)
C33 C32 C31 120.5(2)
C33 C32 H32 119.7
C31 C32 H32 119.7
C34 C33 C32 119.8(2)
C34 C33 H33 120.1
C32 C33 H33 120.1
C33 C34 C35 120.2(2)
C33 C34 H34 119.9
C35 C34 H34 119.9
C36 C35 C34 120.0(2)
C36 C35 H35 120.0
C34 C35 H35 120.0
C35 C36 C31 120.3(2)
C35 C36 H36 119.8
C31 C36 H36 119.8
C26 C21 C22 119.8(2)
C26 C21 P1 118.00(19)
C22 C21 P1 122.1(2)
C23 C22 C21 119.3(3)
C23 C22 H22 120.4
C21 C22 H22 120.4
C24 C23 C22 120.7(3)
C24 C23 H23 119.7
C22 C23 H23 119.7
C23 C24 C25 120.4(3)
C23 C24 H24 119.8
C25 C24 H24 119.8
C24 C25 C26 119.9(3)
C24 C25 H25 120.1
C26 C25 H25 120.1
C21 C26 C25 120.0(3)
C21 C26 H26 120.0
C25 C26 H26 120.0
Si1 C11 H11A 109.5
Si1 C11 H11B 109.5
H11A C11 H11B 109.5
Si1 C11 H11C 109.5
H11A C11 H11C 109.5
H11B C11 H11C 109.5
Si1 C12 H12A 109.5
Si1 C12 H12B 109.5
H12A C12 H12B 109.5
Si1 C12 H12C 109.5
H12A C12 H12C 109.5
H12B C12 H12C 109.5
Si1 C13 H13A 109.5
Si1 C13 H13B 109.5
H13A C13 H13B 109.5
Si1 C13 H13C 109.5
H13A C13 H13C 109.5
H13B C13 H13C 109.5
C42 C41 C46 117.1(3)
C42 C41 C4 122.1(3)
C46 C41 C4 120.7(3)
C41 C42 C43 120.8(4)
C41 C42 H42 119.6
C43 C42 H42 119.6
C44 C43 C42 118.8(4)
C44 C43 H43 120.6
C42 C43 H43 120.6
C45 C44 C43 121.7(4)
C45 C44 H44 119.2
C43 C44 H44 119.2
C44 C45 C46 119.2(4)
C44 C45 H45 120.4
C46 C45 H45 120.4
C45 C46 C41 122.4(4)
C45 C46 H46 118.8
C41 C46 H46 118.8
C52 C51 C56 112.46(19)
C52 C51 B1 126.85(18)
C56 C51 B1 119.99(18)
F52 C52 C53 114.70(18)
F52 C52 C51 120.52(19)
C53 C52 C51 124.8(2)
F53 C53 C54 119.51(19)
F53 C53 C52 120.74(19)
C54 C53 C52 119.75(19)
F54 C54 C53 120.9(2)
F54 C54 C55 120.6(2)
C53 C54 C55 118.4(2)
F55 C55 C56 120.57(19)
F55 C55 C54 119.54(19)
C56 C55 C54 119.9(2)
F56 C56 C55 116.33(18)
F56 C56 C51 118.97(18)
C55 C56 C51 124.68(19)
C62 C61 C66 112.7(2)
C62 C61 B1 127.28(19)
C66 C61 B1 120.06(19)
F62 C62 C63 115.23(19)
F62 C62 C61 120.62(19)
C63 C62 C61 124.2(2)
F63 C63 C64 119.6(2)
F63 C63 C62 120.1(2)
C64 C63 C62 120.3(2)
F64 C64 C63 121.0(2)
F64 C64 C65 120.6(2)
C63 C64 C65 118.4(2)
F65 C65 C66 121.1(2)
F65 C65 C64 119.5(2)
C66 C65 C64 119.4(2)
F66 C66 C65 116.2(2)
F66 C66 C61 118.73(19)
C65 C66 C61 125.0(2)

loop_
_geom_bond_atom_site_label_1
_geom_bond_atom_site_label_2
_geom_bond_distance
P1 C1 1.776(2)
P1 C21 1.788(2)
P1 C31 1.798(2)
P1 C5 1.838(2)
B1 C61 1.635(3)
B1 C51 1.649(3)
B1 C5 1.651(3)
B1 C2 1.654(3)
Si1 C13 1.860(3)
Si1 C11 1.864(3)
Si1 C12 1.867(3)
Si1 C1 1.894(2)
N1 C5 1.270(3)
N1 C6 1.467(3)
C1 C2 1.362(3)
C2 C3 1.518(3)
C3 C4 1.531(3)
C3 H3A 0.9800
C3 H3B 0.9800
C4 C41 1.501(3)
C4 H4A 0.9800
C4 H4B 0.9800
C6 C7 1.512(3)
C6 H6A 0.9800
C6 H6B 0.9800
C7 C8 1.518(4)
C7 H7A 0.9800
C7 H7B 0.9800
C8 C9 1.464(5)
C8 H8A 0.9800
C8 H8B 0.9800
C9 H9A 0.9700
C9 H9B 0.9700
C9 H9C 0.9700
C31 C32 1.384(3)
C31 C36 1.395(3)
C32 C33 1.383(3)
C32 H32 0.9400
C33 C34 1.378(4)
C33 H33 0.9400
C34 C35 1.382(3)
C34 H34 0.9400
C35 C36 1.376(3)
C35 H35 0.9400
C36 H36 0.9400
C21 C26 1.381(4)
C21 C22 1.387(4)
C22 C23 1.382(4)
C22 H22 0.9400
C23 C24 1.366(5)
C23 H23 0.9400
C24 C25 1.369(5)
C24 H24 0.9400
C25 C26 1.385(4)
C25 H25 0.9400
C26 H26 0.9400
C11 H11A 0.9700
C11 H11B 0.9700
C11 H11C 0.9700
C12 H12A 0.9700
C12 H12B 0.9700
C12 H12C 0.9700
C13 H13A 0.9700
C13 H13B 0.9700
C13 H13C 0.9700
C41 C42 1.377(4)
C41 C46 1.382(4)
C42 C43 1.416(5)
C42 H42 0.9400
C43 C44 1.352(6)
C43 H43 0.9400
C44 C45 1.351(6)
C44 H44 0.9400
C45 C46 1.372(5)
C45 H45 0.9400
C46 H46 0.9400
C51 C52 1.384(3)
C51 C56 1.395(3)
F52 C52 1.360(2)
C52 C53 1.374(3)
F53 C53 1.347(2)
C53 C54 1.371(3)
F54 C54 1.342(2)
C54 C55 1.372(3)
F55 C55 1.352(2)
C55 C56 1.367(3)
F56 C56 1.352(2)
C61 C62 1.387(3)
C61 C66 1.389(3)
F62 C62 1.354(2)
C62 C63 1.376(3)
F63 C63 1.350(3)
C63 C64 1.363(3)
F64 C64 1.340(3)
C64 C65 1.378(4)
F65 C65 1.343(3)
C65 C66 1.367(3)
F66 C66 1.361(3)

loop_
_geom_torsion_atom_site_label_1
_geom_torsion_atom_site_label_2
_geom_torsion_atom_site_label_3
_geom_torsion_atom_site_label_4
_geom_torsion
C21 P1 C1 C2 135.65(16)
C31 P1 C1 C2 -97.74(16)
C5 P1 C1 C2 18.17(17)
C21 P1 C1 Si1 -40.10(17)
C31 P1 C1 Si1 86.51(15)
C5 P1 C1 Si1 -157.57(13)
C13 Si1 C1 C2 -70.1(2)
C11 Si1 C1 C2 170.7(2)
C12 Si1 C1 C2 52.7(2)
C13 Si1 C1 P1 104.82(16)
C11 Si1 C1 P1 -14.36(19)
C12 Si1 C1 P1 -132.39(16)
P1 C1 C2 C3 -172.21(16)
Si1 C1 C2 C3 3.4(3)
P1 C1 C2 B1 2.6(2)
Si1 C1 C2 B1 178.18(15)
C61 B1 C2 C1 -145.92(19)
C51 B1 C2 C1 83.7(2)
C5 B1 C2 C1 -24.7(2)
C61 B1 C2 C3 28.9(3)
C51 B1 C2 C3 -101.5(2)
C5 B1 C2 C3 150.11(18)
C6 N1 C5 B1 -1.0(4)
C6 N1 C5 P1 -175.81(15)
C61 B1 C5 N1 -23.6(4)
C51 B1 C5 N1 101.9(3)
C2 B1 C5 N1 -142.4(3)
C61 B1 C5 P1 151.58(15)
C51 B1 C5 P1 -82.88(15)
C2 B1 C5 P1 32.82(16)
C1 P1 C5 N1 145.08(17)
C21 P1 C5 N1 24.56(19)
C31 P1 C5 N1 -95.74(17)
C1 P1 C5 B1 -31.73(14)
C21 P1 C5 B1 -152.25(14)
C31 P1 C5 B1 87.45(14)
C1 C2 C3 C4 -130.3(2)
B1 C2 C3 C4 54.9(3)
C2 C3 C4 C41 -178.1(2)
C5 N1 C6 C7 127.7(2)
N1 C6 C7 C8 172.4(2)
C6 C7 C8 C9 69.3(4)
C1 P1 C31 C32 -24.2(2)
C21 P1 C31 C32 105.7(2)
C5 P1 C31 C32 -132.47(19)
C1 P1 C31 C36 154.15(17)
C21 P1 C31 C36 -75.93(19)
C5 P1 C31 C36 45.9(2)
C36 C31 C32 C33 0.5(4)
P1 C31 C32 C33 178.9(2)
C31 C32 C33 C34 -0.6(4)
C32 C33 C34 C35 -0.1(4)
C33 C34 C35 C36 0.7(4)
C34 C35 C36 C31 -0.8(4)
C32 C31 C36 C35 0.1(3)
P1 C31 C36 C35 -178.31(18)
C1 P1 C21 C26 -51.7(2)
C31 P1 C21 C26 178.9(2)
C5 P1 C21 C26 57.7(2)
C1 P1 C21 C22 131.9(2)
C31 P1 C21 C22 2.5(2)
C5 P1 C21 C22 -118.7(2)
C26 C21 C22 C23 -0.4(4)
P1 C21 C22 C23 176.0(3)
C21 C22 C23 C24 0.5(5)
C22 C23 C24 C25 0.3(6)
C23 C24 C25 C26 -1.2(6)
C22 C21 C26 C25 -0.5(4)
P1 C21 C26 C25 -177.0(2)
C24 C25 C26 C21 1.3(5)
C3 C4 C41 C42 -108.2(3)
C3 C4 C41 C46 68.0(3)
C46 C41 C42 C43 -0.9(5)
C4 C41 C42 C43 175.4(3)
C41 C42 C43 C44 -1.4(5)
C42 C43 C44 C45 2.5(6)
C43 C44 C45 C46 -1.3(6)
C44 C45 C46 C41 -1.2(6)
C42 C41 C46 C45 2.3(5)
C4 C41 C46 C45 -174.2(3)
C61 B1 C51 C52 -123.5(2)
C5 B1 C51 C52 111.3(2)
C2 B1 C51 C52 4.8(3)
C61 B1 C51 C56 66.9(2)
C5 B1 C51 C56 -58.3(2)
C2 B1 C51 C56 -164.86(18)
C56 C51 C52 F52 180.00(18)
B1 C51 C52 F52 9.7(3)
C56 C51 C52 C53 2.1(3)
B1 C51 C52 C53 -168.2(2)
F52 C52 C53 F53 0.2(3)
C51 C52 C53 F53 178.2(2)
F52 C52 C53 C54 -179.10(19)
C51 C52 C53 C54 -1.1(4)
F53 C53 C54 F54 -0.4(3)
C52 C53 C54 F54 178.9(2)
F53 C53 C54 C55 -179.6(2)
C52 C53 C54 C55 -0.3(3)
F54 C54 C55 F55 -0.3(3)
C53 C54 C55 F55 178.9(2)
F54 C54 C55 C56 -178.8(2)
C53 C54 C55 C56 0.4(3)
F55 C55 C56 F56 0.6(3)
C54 C55 C56 F56 178.98(19)
F55 C55 C56 C51 -177.7(2)
C54 C55 C56 C51 0.8(3)
C52 C51 C56 F56 179.89(18)
B1 C51 C56 F56 -9.1(3)
C52 C51 C56 C55 -1.9(3)
B1 C51 C56 C55 169.1(2)
C51 B1 C61 C62 6.7(3)
C5 B1 C61 C62 125.6(2)
C2 B1 C61 C62 -122.1(2)
C51 B1 C61 C66 -173.94(19)
C5 B1 C61 C66 -55.1(3)
C2 B1 C61 C66 57.2(3)
C66 C61 C62 F62 -178.75(19)
B1 C61 C62 F62 0.6(3)
C66 C61 C62 C63 1.3(3)
B1 C61 C62 C63 -179.3(2)
F62 C62 C63 F63 -1.9(3)
C61 C62 C63 F63 178.1(2)
F62 C62 C63 C64 178.8(2)
C61 C62 C63 C64 -1.2(4)
F63 C63 C64 F64 0.2(4)
C62 C63 C64 F64 179.5(2)
F63 C63 C64 C65 -179.2(2)
C62 C63 C64 C65 0.1(4)
F64 C64 C65 F65 0.3(4)
C63 C64 C65 F65 179.7(2)
F64 C64 C65 C66 -178.6(2)
C63 C64 C65 C66 0.8(4)
F65 C65 C66 F66 0.0(4)
C64 C65 C66 F66 178.8(2)
F65 C65 C66 C61 -179.6(2)
C64 C65 C66 C61 -0.7(4)
C62 C61 C66 F66 -179.86(19)
B1 C61 C66 F66 0.7(3)
C62 C61 C66 C65 -0.3(3)
B1 C61 C66 C65 -179.8(2)
